data_7200899
loop_
_publ_author_name
'Yang, Qing-Feng'
'Yu, Yang'
'Song, Tian-You'
'Yu, Jie-Hui'
'Zhang, Xiao'
'Xu, Ji-Qing'
'Wang, Tie-Gang'

_publ_section_title
;
 2D and 3D networks of lanthanide with mixed dicarboxylate ligands:
 syntheses, crystal structures and photoluminescent properties
;
_journal_issue 8
_journal_name_full CrystEngComm
_journal_page_first 1642
_journal_paper_doi 10.1039/b900522f
_journal_volume 11
_journal_year 2009
_chemical_formula_moiety 'C18 H18 O17 Pr2'
_chemical_formula_sum 'C18 H18 O17 Pr2'
_chemical_formula_weight 788.14
_chemical_melting_point ?
_chemical_name_systematic
;
?
;
_space_group_IT_number 15
_symmetry_cell_setting monoclinic
_symmetry_space_group_name_Hall '-C 2yc'
_symmetry_space_group_name_H-M 'C 1 2/c 1'
_atom_sites_solution_hydrogens geom
_atom_sites_solution_primary direct
_atom_sites_solution_secondary difmap
_audit_creation_method SHELXL-97
_cell_angle_alpha 90.00
_cell_angle_beta 111.164(3)
_cell_angle_gamma 90.00
_cell_formula_units_Z 4
_cell_length_a 19.9212(19)
_cell_length_b 6.0431(5)
_cell_length_c 20.5250(18)
_cell_measurement_reflns_used 2870
_cell_measurement_temperature 293(2)
_cell_measurement_theta_max 28.36
_cell_measurement_theta_min 2.13
_cell_volume 2304.3(4)
_computing_cell_refinement 'Bruker SMART'
_computing_data_collection 'Bruker SMART'
_computing_data_reduction 'Bruker SAINT'
_computing_molecular_graphics 'DIAMOND (Brandenburg, 1999)'
_computing_publication_material 'SHELXL-97 (Sheldrick, 1997)'
_computing_structure_refinement 'SHELXL-97 (Sheldrick, 1997)'
_computing_structure_solution 'SHELXS-97 (Sheldrick, 1990)'
_diffrn_ambient_temperature 293(2)
_diffrn_detector_area_resol_mean 9.00cm
_diffrn_measured_fraction_theta_full 0.999
_diffrn_measured_fraction_theta_max 0.999
_diffrn_measurement_device_type 'Siemens Smart CCD'
_diffrn_measurement_method \w
_diffrn_radiation_monochromator graphite
_diffrn_radiation_source 'fine-focus sealed tube'
_diffrn_radiation_type MoK\a
_diffrn_radiation_wavelength 0.71073
_diffrn_reflns_av_R_equivalents 0.0861
_diffrn_reflns_av_sigmaI/netI 0.0617
_diffrn_reflns_limit_h_max 15
_diffrn_reflns_limit_h_min -26
_diffrn_reflns_limit_k_max 8
_diffrn_reflns_limit_k_min -8
_diffrn_reflns_limit_l_max 27
_diffrn_reflns_limit_l_min -26
_diffrn_reflns_number 8050
_diffrn_reflns_theta_full 28.36
_diffrn_reflns_theta_max 28.36
_diffrn_reflns_theta_min 2.13
_diffrn_standards_decay_% 0
_diffrn_standards_interval_count 0
_diffrn_standards_interval_time 0
_diffrn_standards_number 0
_exptl_absorpt_coefficient_mu 4.265
_exptl_absorpt_correction_T_max 0.8504
_exptl_absorpt_correction_T_min 0.7350
_exptl_absorpt_correction_type empirical
_exptl_absorpt_process_details SADABS
_exptl_crystal_colour green
_exptl_crystal_density_diffrn 2.272
_exptl_crystal_density_meas ?
_exptl_crystal_density_method 'not measured'
_exptl_crystal_description rod
_exptl_crystal_F_000 1520
_exptl_crystal_size_max 0.30
_exptl_crystal_size_mid 0.30
_exptl_crystal_size_min 0.25
_refine_diff_density_max 1.302
_refine_diff_density_min -1.585
_refine_diff_density_rms 0.228
_refine_ls_extinction_method none
_refine_ls_goodness_of_fit_ref 1.089
_refine_ls_hydrogen_treatment mixed
_refine_ls_matrix_type full
_refine_ls_number_parameters 172
_refine_ls_number_reflns 2870
_refine_ls_number_restraints 0
_refine_ls_restrained_S_all 1.089
_refine_ls_R_factor_all 0.0361
_refine_ls_R_factor_gt 0.0307
_refine_ls_shift/su_max 0.002
_refine_ls_shift/su_mean 0.000
_refine_ls_structure_factor_coef Fsqd
_refine_ls_weighting_details 'calc w=1/[\s^2^(Fo^2^)+(0.0357P)^2^+1.3034P] where P=(Fo^2^+2Fc^2^)/3'
_refine_ls_weighting_scheme calc
_refine_ls_wR_factor_gt 0.0731
_refine_ls_wR_factor_ref 0.0748
_reflns_number_gt 2557
_reflns_number_total 2870
_reflns_threshold_expression >2sigma(I)
_cod_data_source_file b900522f.txt
_cod_data_source_block 2
_cod_depositor_comments
;
The following automatic conversions were performed:
'_symmetry_cell_setting' value 'Monoclinic' changed to 'monoclinic'
according to '/home/saulius/struct/CIF-dictionaries/cif_core.dic'
dictionary named 'cif_core.dic' version 2.4.1 from 2010-06-29.

Automatic conversion script
Id: cif_fix_enum 1527 2010-12-29 10:47:43Z saulius 

The following automatic conversions were performed:

'_chemical_melting_point' value 'not measured' was changed to '?' -
the value is undefined or not given.

Automatic conversion script
Id: cif_fix_values 1646 2011-03-28 12:23:43Z adriana 

The following automatic conversions were performed:

'_exptl_crystal_density_meas' value 'none' was changed to '?' - the
value is perceived as not measured.

Automatic conversion script
Id: cif_fix_values 3008 2015-01-20 13:52:24Z robertas 
;
_cod_original_sg_symbol_H-M C2/c
_cod_database_code 7200899

loop_
_symmetry_equiv_pos_as_xyz
'x, y, z'
'-x, y, -z+1/2'
'x+1/2, y+1/2, z'
'-x+1/2, y+1/2, -z+1/2'
'-x, -y, -z'
'x, -y, z-1/2'
'-x+1/2, -y+1/2, -z'
'x+1/2, -y+1/2, z-1/2'

loop_
_atom_site_label
_atom_site_type_symbol
_atom_site_fract_x
_atom_site_fract_y
_atom_site_fract_z
_atom_site_U_iso_or_equiv
_atom_site_adp_type
_atom_site_occupancy
_atom_site_symmetry_multiplicity
_atom_site_calc_flag
_atom_site_refinement_flags
_atom_site_disorder_assembly
_atom_site_disorder_group
C1 C 0.15326(19) 0.6277(5) 0.36181(18) 0.0176(6) Uani 1 1 d . . .
C2 C 0.15865(19) 0.7855(5) 0.30775(18) 0.0172(6) Uani 1 1 d . . .
C3 C 0.20321(17) 0.9712(5) 0.32619(16) 0.0154(6) Uani 1 1 d . . .
C4 C 0.25397(17) 1.0232(5) 0.39886(16) 0.0147(6) Uani 1 1 d . . .
C5 C 0.2038(2) 1.1208(6) 0.27496(19) 0.0231(7) Uani 1 1 d . . .
H5 H 0.2333 1.2448 0.2872 0.028 Uiso 1 1 calc R . .
C6 C 0.1605(2) 1.0865(7) 0.20557(19) 0.0269(8) Uani 1 1 d . . .
H6 H 0.1601 1.1896 0.1718 0.032 Uiso 1 1 calc R . .
C7 C 0.1180(2) 0.8996(7) 0.18664(19) 0.0274(8) Uani 1 1 d . . .
H7 H 0.0905 0.8730 0.1399 0.033 Uiso 1 1 calc R . .
C8 C 0.1165(2) 0.7515(7) 0.23791(19) 0.0234(7) Uani 1 1 d . . .
H8 H 0.0869 0.6277 0.2253 0.028 Uiso 1 1 calc R . .
C9 C 0.00079(18) 0.6135(6) 0.48234(17) 0.0166(6) Uani 1 1 d . . .
H9 H 0.033(4) 0.306(10) 0.268(4) 0.07(2) Uiso 1 1 d . . .
O1 O 0.10700(15) 0.4742(4) 0.34414(13) 0.0258(6) Uani 1 1 d . . .
O2 O 0.19489(14) 0.6496(4) 0.42478(13) 0.0189(5) Uani 1 1 d . . .
O3 O 0.31834(13) 0.9612(4) 0.41812(13) 0.0207(5) Uani 1 1 d . . .
O4 O 0.23264(14) 1.1439(4) 0.43763(13) 0.0183(5) Uani 1 1 d . . .
O5 O 0.04769(14) 0.6334(4) 0.45483(15) 0.0228(5) Uani 1 1 d . . .
O6 O -0.04352(14) 0.7537(4) 0.48389(14) 0.0230(5) Uani 1 1 d . . .
O7 O 0.05729(16) 0.0491(4) 0.38743(14) 0.0300(6) Uani 1 1 d . . .
O8 O 0.16363(14) -0.0120(4) 0.53641(14) 0.0248(5) Uani 1 1 d . . .
O9 O 0.0000 0.2093(8) 0.2500 0.0379(11) Uani 1 2 d S . .
Pr1 Pr 0.137233(9) 0.33049(3) 0.466475(8) 0.01254(8) Uani 1 1 d . . .

loop_
_atom_site_aniso_label
_atom_site_aniso_U_11
_atom_site_aniso_U_22
_atom_site_aniso_U_33
_atom_site_aniso_U_23
_atom_site_aniso_U_13
_atom_site_aniso_U_12
C1 0.0191(17) 0.0137(15) 0.0203(16) 0.0009(12) 0.0073(13) 0.0005(13)
C2 0.0191(17) 0.0138(14) 0.0184(15) 0.0014(12) 0.0066(13) 0.0019(13)
C3 0.0142(14) 0.0164(15) 0.0157(14) -0.0018(12) 0.0057(11) 0.0002(12)
C4 0.0173(15) 0.0106(13) 0.0169(14) 0.0002(11) 0.0071(12) -0.0023(12)
C5 0.028(2) 0.0195(16) 0.0222(17) 0.0012(14) 0.0103(14) -0.0044(15)
C6 0.032(2) 0.0298(19) 0.0181(16) 0.0072(15) 0.0080(15) -0.0011(17)
C7 0.0255(19) 0.037(2) 0.0155(16) 0.0013(16) 0.0028(14) -0.0032(17)
C8 0.0221(18) 0.0252(18) 0.0206(17) -0.0008(14) 0.0048(14) -0.0078(15)
C9 0.0128(15) 0.0165(15) 0.0202(16) 0.0029(12) 0.0054(12) -0.0007(13)
O1 0.0271(14) 0.0252(13) 0.0200(12) 0.0025(10) 0.0025(10) -0.0105(11)
O2 0.0187(12) 0.0167(12) 0.0179(11) 0.0020(9) 0.0024(9) -0.0029(9)
O3 0.0161(11) 0.0216(13) 0.0236(12) -0.0055(10) 0.0063(9) 0.0028(10)
O4 0.0159(12) 0.0196(12) 0.0197(11) -0.0051(9) 0.0066(9) 0.0023(9)
O5 0.0194(13) 0.0207(12) 0.0355(14) 0.0115(11) 0.0184(11) 0.0071(10)
O6 0.0207(13) 0.0169(12) 0.0372(15) 0.0063(11) 0.0174(11) 0.0054(11)
O7 0.0334(15) 0.0260(14) 0.0271(13) -0.0022(11) 0.0066(11) -0.0135(12)
O8 0.0227(13) 0.0182(12) 0.0336(13) 0.0077(11) 0.0102(10) 0.0029(10)
O9 0.032(3) 0.038(2) 0.030(2) 0.000 -0.0045(19) 0.000
Pr1 0.01022(11) 0.01192(11) 0.01540(11) 0.00027(6) 0.00452(7) 0.00066(6)

loop_
_atom_type_symbol
_atom_type_description
_atom_type_scat_dispersion_real
_atom_type_scat_dispersion_imag
_atom_type_scat_source
C C 0.0033 0.0016 'International Tables Vol C Tables 4.2.6.8 and 6.1.1.4'
H H 0.0000 0.0000 'International Tables Vol C Tables 4.2.6.8 and 6.1.1.4'
O O 0.0106 0.0060 'International Tables Vol C Tables 4.2.6.8 and 6.1.1.4'
Pr Pr -0.2180 2.8214 'International Tables Vol C Tables 4.2.6.8 and 6.1.1.4'

loop_
_geom_angle_atom_site_label_1
_geom_angle_atom_site_label_2
_geom_angle_atom_site_label_3
_geom_angle
_geom_angle_site_symmetry_1
_geom_angle_site_symmetry_3
_geom_angle_publ_flag
O1 C1 O2 120.7(3) . . ?
O1 C1 C2 119.7(3) . . ?
O2 C1 C2 119.7(3) . . ?
C8 C2 C3 119.1(3) . . ?
C8 C2 C1 119.5(3) . . ?
C3 C2 C1 121.4(3) . . ?
C5 C3 C2 119.7(3) . . ?
C5 C3 C4 115.4(3) . . ?
C2 C3 C4 124.9(3) . . ?
O3 C4 O4 120.8(3) . . ?
O3 C4 C3 119.7(3) . . ?
O4 C4 C3 119.2(3) . . ?
O3 C4 Pr1 58.37(16) . 7_566 ?
O4 C4 Pr1 62.53(17) . 7_566 ?
C3 C4 Pr1 172.4(2) . 7_566 ?
C6 C5 C3 120.5(3) . . ?
C7 C6 C5 120.1(3) . . ?
C6 C7 C8 119.5(3) . . ?
C2 C8 C7 121.0(4) . . ?
O6 C9 O5 126.9(3) . . ?
O6 C9 C9 117.3(4) . 5_566 ?
O5 C9 C9 115.8(4) . 5_566 ?
C1 O1 Pr1 94.6(2) . . ?
C1 O2 Pr1 93.2(2) . . ?
C4 O3 Pr1 96.78(19) . 7_566 ?
C4 O4 Pr1 152.0(2) . 1_565 ?
C4 O4 Pr1 92.3(2) . 7_566 ?
Pr1 O4 Pr1 115.53(9) 1_565 7_566 ?
C9 O5 Pr1 120.4(2) . . ?
C9 O6 Pr1 121.5(2) . 5_566 ?
O4 Pr1 O8 74.59(9) 1_545 . ?
O4 Pr1 O6 140.04(8) 1_545 5_566 ?
O8 Pr1 O6 67.84(9) . 5_566 ?
O4 Pr1 O7 84.15(9) 1_545 . ?
O8 Pr1 O7 75.98(9) . . ?
O6 Pr1 O7 74.24(10) 5_566 . ?
O4 Pr1 O5 153.80(8) 1_545 . ?
O8 Pr1 O5 131.57(8) . . ?
O6 Pr1 O5 64.76(8) 5_566 . ?
O7 Pr1 O5 99.84(10) . . ?
O4 Pr1 O1 81.10(9) 1_545 . ?
O8 Pr1 O1 142.65(9) . . ?
O6 Pr1 O1 122.42(9) 5_566 . ?
O7 Pr1 O1 73.69(9) . . ?
O5 Pr1 O1 75.35(9) . . ?
O4 Pr1 O3 114.33(8) 1_545 7_566 ?
O8 Pr1 O3 86.78(9) . 7_566 ?
O6 Pr1 O3 77.26(9) 5_566 7_566 ?
O7 Pr1 O3 150.59(9) . 7_566 ?
O5 Pr1 O3 73.96(9) . 7_566 ?
O1 Pr1 O3 129.51(9) . 7_566 ?
O4 Pr1 O2 77.56(8) 1_545 . ?
O8 Pr1 O2 143.57(9) . . ?
O6 Pr1 O2 142.28(9) 5_566 . ?
O7 Pr1 O2 123.96(8) . . ?
O5 Pr1 O2 78.85(8) . . ?
O1 Pr1 O2 51.50(8) . . ?
O3 Pr1 O2 83.71(8) 7_566 . ?
O4 Pr1 O4 64.47(9) 1_545 7_566 ?
O8 Pr1 O4 70.64(8) . 7_566 ?
O6 Pr1 O4 112.88(8) 5_566 7_566 ?
O7 Pr1 O4 138.84(9) . 7_566 ?
O5 Pr1 O4 120.21(8) . 7_566 ?
O1 Pr1 O4 122.82(9) . 7_566 ?
O3 Pr1 O4 49.98(7) 7_566 7_566 ?
O2 Pr1 O4 76.40(8) . 7_566 ?
O4 Pr1 C4 89.59(9) 1_545 7_566 ?
O8 Pr1 C4 77.12(9) . 7_566 ?
O6 Pr1 C4 94.79(9) 5_566 7_566 ?
O7 Pr1 C4 153.08(9) . 7_566 ?
O5 Pr1 C4 97.27(9) . 7_566 ?
O1 Pr1 C4 131.17(8) . 7_566 ?
O3 Pr1 C4 24.85(8) 7_566 7_566 ?
O2 Pr1 C4 79.68(8) . 7_566 ?
O4 Pr1 C4 25.15(8) 7_566 7_566 ?

loop_
_geom_bond_atom_site_label_1
_geom_bond_atom_site_label_2
_geom_bond_distance
_geom_bond_site_symmetry_2
_geom_bond_publ_flag
C1 O1 1.265(4) . ?
C1 O2 1.266(4) . ?
C1 C2 1.496(5) . ?
C2 C8 1.390(5) . ?
C2 C3 1.396(5) . ?
C3 C5 1.390(5) . ?
C3 C4 1.502(4) . ?
C4 O3 1.255(4) . ?
C4 O4 1.261(4) . ?
C4 Pr1 2.965(3) 7_566 ?
C5 C6 1.388(5) . ?
C6 C7 1.381(6) . ?
C7 C8 1.390(6) . ?
C9 O6 1.232(4) . ?
C9 O5 1.260(4) . ?
C9 C9 1.557(7) 5_566 ?
O1 Pr1 2.516(2) . ?
O2 Pr1 2.546(2) . ?
O3 Pr1 2.543(2) 7_566 ?
O4 Pr1 2.459(2) 1_565 ?
O4 Pr1 2.633(3) 7_566 ?
O5 Pr1 2.506(2) . ?
O6 Pr1 2.481(3) 5_566 ?
O7 Pr1 2.489(3) . ?
O8 Pr1 2.465(2) . ?
Pr1 O4 2.459(2) 1_545 ?
Pr1 O6 2.481(3) 5_566 ?
Pr1 O3 2.543(2) 7_566 ?
Pr1 O4 2.633(3) 7_566 ?
Pr1 C4 2.965(3) 7_566 ?
